data_7102645
loop_
_publ_author_name
N.Christinat
R.Scopelliti
K.Severin

_publ_section_title
;
A new method for the synthesis of boronate macrocycles
;
_journal_issue 10
_journal_name_full 'Chemical communications (Cambridge, England)'
_journal_page_first 1158
_journal_page_last 1159
_journal_paper_doi 10.1039/b402510e
_journal_year 2004
_chemical_formula_moiety 'C64 H68 B4 N8 O12, 2(C6 H6), 0.5(C5 H12)'
_chemical_formula_sum 'C78.5 H86 B4 N8 O12'
_chemical_formula_weight 1376.79
_chemical_name_systematic
;
?
;
_space_group_IT_number 45
_symmetry_cell_setting orthorhombic
_symmetry_space_group_name_Hall 'I 2 -2c'
_symmetry_space_group_name_H-M 'I b a 2'
_atom_sites_solution_hydrogens geom
_atom_sites_solution_primary direct
_atom_sites_solution_secondary difmap
_audit_creation_method SHELXL-97
_cell_angle_alpha 90.00
_cell_angle_beta 90.00
_cell_angle_gamma 90.00
_cell_formula_units_Z 8
_cell_length_a 26.3143(18)
_cell_length_b 28.029(2)
_cell_length_c 20.2248(11)
_cell_measurement_reflns_used 5679
_cell_measurement_temperature 140(2)
_cell_measurement_theta_max 19.29685
_cell_measurement_theta_min 2.0582
_cell_volume 14917.2(17)
_computing_cell_refinement 'Oxford Diffraction CrysAlis RED'
_computing_data_collection 'Oxford Diffraction CrysAlis CCD'
_computing_data_reduction 'Oxford Diffraction CrysAlis RED'
_computing_molecular_graphics 'Bruker SHELXTL'
_computing_publication_material 'Bruker SHELXTL'
_computing_structure_refinement 'SHELXL-97 (Sheldrick, 1997)'
_computing_structure_solution 'SHELXS-97 (Sheldrick, 1990)'
_diffrn_ambient_temperature 140(2)
_diffrn_measured_fraction_theta_full 0.981
_diffrn_measured_fraction_theta_max 0.981
_diffrn_measurement_device_type 'Oxford Diffraction KM4/Sapphire CCD'
_diffrn_measurement_method 'phi and omega scans'
_diffrn_radiation_monochromator graphite
_diffrn_radiation_source 'fine-focus sealed tube'
_diffrn_radiation_type MoK\a
_diffrn_radiation_wavelength 0.71073
_diffrn_reflns_av_R_equivalents 0.0756
_diffrn_reflns_av_sigmaI/netI 0.0924
_diffrn_reflns_limit_h_max 31
_diffrn_reflns_limit_h_min -31
_diffrn_reflns_limit_k_max 33
_diffrn_reflns_limit_k_min -33
_diffrn_reflns_limit_l_max 22
_diffrn_reflns_limit_l_min -22
_diffrn_reflns_number 44532
_diffrn_reflns_theta_full 25.03
_diffrn_reflns_theta_max 25.03
_diffrn_reflns_theta_min 2.91
_exptl_absorpt_coefficient_mu 0.082
_exptl_absorpt_correction_T_max 1.0157
_exptl_absorpt_correction_T_min 0.9438
_exptl_absorpt_correction_type multi-scan
_exptl_absorpt_process_details
;
[c.f. r.h. blessing, acta cryst. (1995), a51, 33-38]
;
_exptl_crystal_colour colourless
_exptl_crystal_density_diffrn 1.226
_exptl_crystal_density_method 'not measured'
_exptl_crystal_description prismatic
_exptl_crystal_F_000 5832
_exptl_crystal_size_max 0.28
_exptl_crystal_size_mid 0.26
_exptl_crystal_size_min 0.20
_refine_diff_density_max 0.442
_refine_diff_density_min -0.208
_refine_diff_density_rms 0.046
_refine_ls_abs_structure_details 'Flack H D (1983), Acta Cryst. A39, 876-881'
_refine_ls_abs_structure_Flack 1.9(11)
_refine_ls_extinction_method none
_refine_ls_goodness_of_fit_ref 0.959
_refine_ls_hydrogen_treatment mixed
_refine_ls_matrix_type full
_refine_ls_number_parameters 998
_refine_ls_number_reflns 12697
_refine_ls_number_restraints 77
_refine_ls_restrained_S_all 0.969
_refine_ls_R_factor_all 0.0998
_refine_ls_R_factor_gt 0.0625
_refine_ls_shift/su_max 0.002
_refine_ls_shift/su_mean 0.000
_refine_ls_structure_factor_coef Fsqd
_refine_ls_weighting_details 'calc w=1/[\s^2^(Fo^2^)+(0.0714P)^2^+0.0000P] where P=(Fo^2^+2Fc^2^)/3'
_refine_ls_weighting_scheme calc
_refine_ls_wR_factor_gt 0.1348
_refine_ls_wR_factor_ref 0.1498
_reflns_number_gt 7698
_reflns_number_total 12697
_reflns_threshold_expression >2sigma(I)
_cod_data_source_file b402510e.txt
_cod_data_source_block 2
_cod_depositor_comments
;
The following automatic conversions were performed:
'_symmetry_cell_setting' value 'Orthorhombic' changed to 'orthorhombic'
according to '/home/saulius/struct/CIF-dictionaries/cif_core.dic'
dictionary named 'cif_core.dic' version 2.4.1 from 2010-06-29.

Automatic conversion script
Id: cif_fix_enum 1527 2010-12-29 10:47:43Z saulius 
;
_cod_original_sg_symbol_H-M Iba2
_cod_original_formula_sum 'C78.50 H86 B4 N8 O12'
_cod_database_code 7102645

loop_
_symmetry_equiv_pos_as_xyz
'x, y, z'
'-x, -y, z'
'x+1/2, -y+1/2, z'
'-x+1/2, y+1/2, z'
'x+1/2, y+1/2, z+1/2'
'-x+1/2, -y+1/2, z+1/2'
'x+1, -y+1, z+1/2'
'-x+1, y+1, z+1/2'

loop_
_atom_site_label
_atom_site_type_symbol
_atom_site_fract_x
_atom_site_fract_y
_atom_site_fract_z
_atom_site_U_iso_or_equiv
_atom_site_adp_type
_atom_site_occupancy
_atom_site_symmetry_multiplicity
_atom_site_calc_flag
_atom_site_refinement_flags
_atom_site_disorder_assembly
_atom_site_disorder_group
O1 O 0.16759(10) 0.17117(9) 0.40568(14) 0.0328(7) Uani 1 1 d . . .
O2 O 0.20978(10) 0.14764(10) 0.30809(14) 0.0343(7) Uani 1 1 d . . .
O3 O 0.43772(15) 0.25139(14) 0.1846(2) 0.0791(13) Uani 1 1 d . . .
O4 O 0.19081(9) 0.19541(9) 0.54209(14) 0.0338(7) Uani 1 1 d . . .
O5 O 0.14301(10) 0.25459(9) 0.48659(15) 0.0371(7) Uani 1 1 d . . .
O6 O -0.1040(2) 0.3018(2) 0.5648(3) 0.133(2) Uani 1 1 d . . .
O7 O 0.19649(9) 0.09199(9) 0.54961(13) 0.0291(6) Uani 1 1 d . . .
O8 O 0.19065(10) 0.12988(10) 0.65408(14) 0.0350(7) Uani 1 1 d . . .
O10 O 0.24972(9) 0.09928(9) 0.42491(13) 0.0311(7) Uani 1 1 d . . .
O11 O 0.25936(9) 0.02373(9) 0.47526(13) 0.0305(7) Uani 1 1 d . . .
O12 O 0.11224(13) -0.17709(11) 0.38899(18) 0.0556(9) Uani 1 1 d . . .
N1 N 0.22623(11) 0.22915(11) 0.43831(17) 0.0305(8) Uani 1 1 d . . .
N2 N 0.35674(15) 0.20962(16) 0.2535(2) 0.0572(12) Uani 1 1 d . . .
N3 N 0.12348(12) 0.14561(11) 0.56986(16) 0.0292(8) Uani 1 1 d . . .
N4 N -0.02164(13) 0.25461(12) 0.50544(19) 0.0399(9) Uani 1 1 d . . .
N5 N 0.28483(11) 0.09585(11) 0.53909(17) 0.0310(8) Uani 1 1 d . . .
N7 N 0.16940(12) 0.08467(11) 0.37780(17) 0.0302(8) Uani 1 1 d . . .
N8 N 0.14738(13) -0.08898(12) 0.43958(19) 0.0380(9) Uani 1 1 d . . .
C1 C 0.20939(15) 0.19584(14) 0.3958(2) 0.0319(10) Uani 1 1 d . . .
C2 C 0.23506(14) 0.18227(14) 0.3391(2) 0.0308(10) Uani 1 1 d . . .
C3 C 0.28019(16) 0.20297(16) 0.3215(2) 0.0377(11) Uani 1 1 d . . .
C4 C 0.29806(16) 0.23868(16) 0.3656(2) 0.0394(11) Uani 1 1 d . . .
H4 H 0.3292 0.2544 0.3562 0.047 Uiso 1 1 calc R . .
C5 C 0.27159(15) 0.25099(15) 0.4215(2) 0.0359(10) Uani 1 1 d . . .
H5 H 0.2848 0.2752 0.4495 0.043 Uiso 1 1 calc R . .
C6 C 0.30898(18) 0.1850(2) 0.2623(3) 0.0624(15) Uani 1 1 d . . .
H6A H 0.3156 0.1504 0.2677 0.075 Uiso 1 1 calc R . .
H6B H 0.2879 0.1892 0.2222 0.075 Uiso 1 1 calc R . .
C7 C 0.3930(2) 0.1794(2) 0.2147(3) 0.0709(16) Uani 1 1 d . . .
H7A H 0.3809 0.1751 0.1687 0.085 Uiso 1 1 calc R . .
H7B H 0.3970 0.1476 0.2354 0.085 Uiso 1 1 calc R . .
C8 C 0.4429(2) 0.2068(2) 0.2160(4) 0.0829(19) Uani 1 1 d . . .
H8A H 0.4537 0.2116 0.2625 0.099 Uiso 1 1 calc R . .
H8B H 0.4696 0.1879 0.1934 0.099 Uiso 1 1 calc R . .
C9 C 0.40112(19) 0.27876(19) 0.2157(3) 0.0624(15) Uani 1 1 d . . .
H9A H 0.3963 0.3090 0.1912 0.075 Uiso 1 1 calc R . .
H9B H 0.4124 0.2866 0.2611 0.075 Uiso 1 1 calc R . .
C10 C 0.3517(2) 0.2520(2) 0.2185(3) 0.0739(18) Uani 1 1 d . . .
H10A H 0.3257 0.2722 0.2400 0.089 Uiso 1 1 calc R . .
H10B H 0.3401 0.2450 0.1730 0.089 Uiso 1 1 calc R . .
C11 C 0.14224(14) 0.18453(14) 0.5422(2) 0.0311(10) Uani 1 1 d . . .
C12 C 0.11286(14) 0.21919(14) 0.5112(2) 0.0315(10) Uani 1 1 d . . .
C13 C 0.06115(15) 0.21533(15) 0.5075(2) 0.0370(10) Uani 1 1 d . . .
C14 C 0.04133(15) 0.17352(15) 0.5364(2) 0.0382(11) Uani 1 1 d . . .
H14 H 0.0057 0.1683 0.5351 0.046 Uiso 1 1 calc R . .
C15 C 0.07097(15) 0.14084(15) 0.5659(2) 0.0354(10) Uani 1 1 d . . .
H15 H 0.0555 0.1134 0.5847 0.042 Uiso 1 1 calc R . .
C16 C 0.02757(17) 0.25174(17) 0.4741(3) 0.0555(14) Uani 1 1 d . . .
H16A H 0.0442 0.2834 0.4758 0.067 Uiso 1 1 calc R . .
H16B H 0.0231 0.2429 0.4270 0.067 Uiso 1 1 calc R . .
C17 C -0.05698(18) 0.28294(18) 0.4660(3) 0.0568(14) Uani 1 1 d . . .
H17A H -0.0610 0.2685 0.4217 0.068 Uiso 1 1 calc R . .
H17B H -0.0437 0.3157 0.4605 0.068 Uiso 1 1 calc R . .
C18 C -0.1073(2) 0.2844(2) 0.5009(4) 0.080(2) Uani 1 1 d . . .
H18A H -0.1310 0.3046 0.4753 0.096 Uiso 1 1 calc R . .
H18B H -0.1217 0.2517 0.5022 0.096 Uiso 1 1 calc R . .
C19 C -0.0704(3) 0.2736(3) 0.6027(3) 0.128(4) Uani 1 1 d . . .
H19A H -0.0830 0.2403 0.6048 0.154 Uiso 1 1 calc R . .
H19B H -0.0683 0.2862 0.6484 0.154 Uiso 1 1 calc R . .
C20 C -0.0189(2) 0.2747(2) 0.5710(3) 0.087(2) Uani 1 1 d . . .
H20A H -0.0066 0.3080 0.5685 0.105 Uiso 1 1 calc R . .
H20B H 0.0055 0.2562 0.5981 0.105 Uiso 1 1 calc R . .
C21 C 0.24177(15) 0.10406(13) 0.5727(2) 0.0279(9) Uani 1 1 d . . .
C22 C 0.23935(15) 0.12587(14) 0.6339(2) 0.0331(10) Uani 1 1 d . . .
C23 C 0.28252(16) 0.13865(15) 0.6668(2) 0.0384(11) Uani 1 1 d . B .
C24 C 0.32813(16) 0.12954(16) 0.6319(2) 0.0409(11) Uani 1 1 d . . .
H24 H 0.3595 0.1378 0.6522 0.049 Uiso 1 1 calc R . .
C25 C 0.32917(17) 0.11004(15) 0.5721(2) 0.0422(11) Uani 1 1 d . . .
H25 H 0.3610 0.1056 0.5509 0.051 Uiso 1 1 calc R . .
C26 C 0.2820(2) 0.1624(2) 0.7334(3) 0.0708(17) Uani 1 1 d DU . .
H26A H 0.2847 0.1974 0.7275 0.085 Uiso 1 1 calc R A 1
H26B H 0.2494 0.1555 0.7558 0.085 Uiso 1 1 calc R A 1
N6A N 0.3247(4) 0.1455(3) 0.7754(5) 0.060(3) Uani 0.647(6) 1 d PDU B 1
C27A C 0.3314(5) 0.1788(5) 0.8301(6) 0.099(5) Uani 0.647(6) 1 d PDU B 1
H27A H 0.3007 0.1795 0.8584 0.119 Uiso 0.647(6) 1 calc PR B 1
H27B H 0.3379 0.2114 0.8133 0.119 Uiso 0.647(6) 1 calc PR B 1
C28A C 0.3796(5) 0.1594(5) 0.8710(5) 0.108(4) Uani 0.647(6) 1 d PDU B 1
H28A H 0.4106 0.1596 0.8432 0.130 Uiso 0.647(6) 1 calc PR B 1
H28B H 0.3857 0.1793 0.9107 0.130 Uiso 0.647(6) 1 calc PR B 1
O9A O 0.3657(4) 0.1092(4) 0.8905(5) 0.162(5) Uani 0.647(6) 1 d PDU B 1
C29A C 0.3566(6) 0.0800(5) 0.8354(6) 0.162(7) Uani 0.647(6) 1 d PDU B 1
H29A H 0.3492 0.0472 0.8505 0.195 Uiso 0.647(6) 1 calc PR B 1
H29B H 0.3875 0.0789 0.8075 0.195 Uiso 0.647(6) 1 calc PR B 1
C30A C 0.3136(4) 0.0978(4) 0.7958(5) 0.094(3) Uani 0.647(6) 1 d PDU B 1
H30A H 0.3085 0.0772 0.7566 0.113 Uiso 0.647(6) 1 calc PR B 1
H30B H 0.2821 0.0973 0.8225 0.113 Uiso 0.647(6) 1 calc PR B 1
N6B N 0.3306(6) 0.1632(5) 0.7640(11) 0.053(4) Uani 0.353(6) 1 d PDU B 2
C27B C 0.3396(7) 0.2133(6) 0.7697(17) 0.136(10) Uani 0.353(6) 1 d PDU B 2
H27C H 0.3214 0.2260 0.8088 0.163 Uiso 0.353(6) 1 calc PR B 2
H27D H 0.3265 0.2298 0.7300 0.163 Uiso 0.353(6) 1 calc PR B 2
C28B C 0.3951(7) 0.2224(9) 0.7767(10) 0.116(7) Uani 0.353(6) 1 d PDU B 2
H28C H 0.4163 0.1990 0.7526 0.139 Uiso 0.353(6) 1 calc PR B 2
H28D H 0.4049 0.2554 0.7645 0.139 Uiso 0.353(6) 1 calc PR B 2
O9B O 0.3943(5) 0.2149(6) 0.8441(8) 0.118(5) Uani 0.353(6) 1 d PDU B 2
C29B C 0.3950(14) 0.1629(9) 0.854(2) 0.23(2) Uani 0.353(6) 1 d PDU B 2
H29C H 0.4022 0.1531 0.9001 0.279 Uiso 0.353(6) 1 calc PR B 2
H29D H 0.4170 0.1456 0.8224 0.279 Uiso 0.353(6) 1 calc PR B 2
C30B C 0.3369(12) 0.1616(10) 0.8356(12) 0.094(3) Uani 0.35 1 d PDU B 2
H30C H 0.3213 0.1320 0.8532 0.113 Uiso 0.353(6) 1 calc PR B 2
H30D H 0.3193 0.1892 0.8559 0.113 Uiso 0.353(6) 1 calc PR B 2
C31 C 0.21026(14) 0.07139(13) 0.41323(19) 0.0259(9) Uani 1 1 d . . .
C32 C 0.21575(14) 0.02661(14) 0.4424(2) 0.0309(9) Uani 1 1 d . . .
C33 C 0.17802(14) -0.00740(14) 0.4361(2) 0.0310(9) Uani 1 1 d . . .
C34 C 0.13569(15) 0.00698(14) 0.3983(2) 0.0333(10) Uani 1 1 d . . .
H34 H 0.1086 -0.0149 0.3918 0.040 Uiso 1 1 calc R . .
C35 C 0.13253(16) 0.05043(15) 0.3712(2) 0.0382(11) Uani 1 1 d . . .
H35 H 0.1031 0.0580 0.3461 0.046 Uiso 1 1 calc R . .
C36 C 0.18149(17) -0.05465(15) 0.4701(2) 0.0432(12) Uani 1 1 d . . .
H36A H 0.2168 -0.0666 0.4676 0.052 Uiso 1 1 calc R . .
H36B H 0.1725 -0.0508 0.5173 0.052 Uiso 1 1 calc R . .
C37 C 0.16843(17) -0.10936(16) 0.3797(2) 0.0442(12) Uani 1 1 d . . .
H37A H 0.1986 -0.1289 0.3905 0.053 Uiso 1 1 calc R . .
H37B H 0.1791 -0.0835 0.3493 0.053 Uiso 1 1 calc R . .
C38 C 0.1287(2) -0.14004(17) 0.3467(3) 0.0586(14) Uani 1 1 d . . .
H38A H 0.0992 -0.1200 0.3342 0.070 Uiso 1 1 calc R . .
H38B H 0.1430 -0.1540 0.3058 0.070 Uiso 1 1 calc R . .
C39 C 0.09191(17) -0.15686(16) 0.4471(3) 0.0511(13) Uani 1 1 d . . .
H39A H 0.0795 -0.1826 0.4764 0.061 Uiso 1 1 calc R . .
H39B H 0.0626 -0.1364 0.4355 0.061 Uiso 1 1 calc R . .
C40 C 0.13109(19) -0.12751(16) 0.4834(3) 0.0498(13) Uani 1 1 d . . .
H40A H 0.1162 -0.1141 0.5243 0.060 Uiso 1 1 calc R . .
H40B H 0.1605 -0.1477 0.4955 0.060 Uiso 1 1 calc R . .
C41 C 0.11298(16) 0.14387(14) 0.3075(2) 0.0374(11) Uani 1 1 d . . .
C42 C 0.06774(17) 0.15924(18) 0.3385(3) 0.0527(13) Uani 1 1 d . . .
H42 H 0.0674 0.1643 0.3849 0.063 Uiso 1 1 calc R . .
C43 C 0.0238(2) 0.1671(2) 0.3021(3) 0.0732(18) Uani 1 1 d . . .
H43 H -0.0063 0.1774 0.3238 0.088 Uiso 1 1 calc R . .
C44 C 0.0238(2) 0.16007(19) 0.2345(3) 0.0614(15) Uani 1 1 d . . .
H44 H -0.0062 0.1659 0.2096 0.074 Uiso 1 1 calc R . .
C45 C 0.0665(2) 0.1449(2) 0.2039(3) 0.0583(14) Uani 1 1 d . . .
H45 H 0.0665 0.1402 0.1574 0.070 Uiso 1 1 calc R . .
C46 C 0.10992(18) 0.13620(18) 0.2393(2) 0.0482(13) Uani 1 1 d . . .
H46 H 0.1390 0.1245 0.2167 0.058 Uiso 1 1 calc R . .
C47 C 0.22423(15) 0.28216(15) 0.5464(2) 0.0345(10) Uani 1 1 d . . .
C48 C 0.20773(17) 0.32883(16) 0.5446(3) 0.0463(12) Uani 1 1 d . . .
H48 H 0.1795 0.3370 0.5175 0.056 Uiso 1 1 calc R . .
C49 C 0.2319(2) 0.36440(18) 0.5819(3) 0.0528(13) Uani 1 1 d . . .
H49 H 0.2201 0.3964 0.5795 0.063 Uiso 1 1 calc R . .
C50 C 0.2719(2) 0.35364(17) 0.6214(2) 0.0489(13) Uani 1 1 d . . .
H50 H 0.2879 0.3777 0.6470 0.059 Uiso 1 1 calc R . .
C51 C 0.28889(18) 0.30751(18) 0.6238(2) 0.0492(13) Uani 1 1 d . . .
H51 H 0.3168 0.2996 0.6515 0.059 Uiso 1 1 calc R . .
C52 C 0.26582(17) 0.27203(16) 0.5863(2) 0.0424(11) Uani 1 1 d . . .
H52 H 0.2787 0.2404 0.5880 0.051 Uiso 1 1 calc R . .
C53 C 0.12708(14) 0.06313(15) 0.6300(2) 0.0310(10) Uani 1 1 d . . .
C54 C 0.11626(18) 0.0598(2) 0.6970(2) 0.0541(14) Uani 1 1 d . . .
H54 H 0.1269 0.0848 0.7256 0.065 Uiso 1 1 calc R . .
C55 C 0.0904(2) 0.0212(2) 0.7235(3) 0.0653(16) Uani 1 1 d . . .
H55 H 0.0842 0.0198 0.7697 0.078 Uiso 1 1 calc R . .
C56 C 0.0739(2) -0.0149(2) 0.6833(3) 0.0652(16) Uani 1 1 d . . .
H56 H 0.0554 -0.0410 0.7011 0.078 Uiso 1 1 calc R . .
C57 C 0.08448(19) -0.01285(18) 0.6166(3) 0.0547(14) Uani 1 1 d . . .
H57 H 0.0738 -0.0379 0.5881 0.066 Uiso 1 1 calc R . .
C58 C 0.11080(17) 0.02589(16) 0.5912(2) 0.0447(12) Uani 1 1 d . . .
H58 H 0.1179 0.0267 0.5451 0.054 Uiso 1 1 calc R . .
C59 C 0.34144(15) 0.06666(15) 0.4389(2) 0.0359(10) Uani 1 1 d . . .
C60 C 0.36932(18) 0.02610(19) 0.4471(3) 0.0623(15) Uani 1 1 d . . .
H60 H 0.3554 0.0002 0.4714 0.075 Uiso 1 1 calc R . .
C61 C 0.41817(19) 0.0221(2) 0.4204(4) 0.085(2) Uani 1 1 d . . .
H61 H 0.4372 -0.0064 0.4270 0.102 Uiso 1 1 calc R . .
C62 C 0.4385(2) 0.0585(3) 0.3852(3) 0.082(2) Uani 1 1 d . . .
H62 H 0.4717 0.0558 0.3673 0.099 Uiso 1 1 calc R . .
C63 C 0.4106(2) 0.0996(2) 0.3758(3) 0.0649(16) Uani 1 1 d . . .
H63 H 0.4245 0.1254 0.3513 0.078 Uiso 1 1 calc R . .
C64 C 0.36269(17) 0.10314(18) 0.4018(2) 0.0453(12) Uani 1 1 d . . .
H64 H 0.3435 0.1313 0.3942 0.054 Uiso 1 1 calc R . .
B1 B 0.16416(19) 0.13714(16) 0.3473(2) 0.0324(12) Uani 1 1 d . . .
B2 B 0.19625(18) 0.24215(18) 0.5041(3) 0.0359(12) Uani 1 1 d . . .
B3 B 0.15889(17) 0.10677(17) 0.6031(2) 0.0305(11) Uani 1 1 d . . .
B4 B 0.28544(17) 0.07080(16) 0.4694(2) 0.0317(11) Uani 1 1 d . . .
C65 C 0.2848(4) -0.00640(16) 0.6405(2) 0.110(3) Uani 1 1 d G . .
H65 H 0.2842 0.0014 0.5948 0.132 Uiso 1 1 calc R . .
C66 C 0.2395(2) -0.01054(18) 0.6755(4) 0.112(3) Uani 1 1 d G . .
H66 H 0.2080 -0.0055 0.6537 0.134 Uiso 1 1 calc R . .
C67 C 0.2404(2) -0.0220(2) 0.7424(4) 0.135(4) Uani 1 1 d G . .
H67 H 0.2095 -0.0248 0.7663 0.162 Uiso 1 1 calc R . .
C68 C 0.2866(3) -0.0293(3) 0.7742(2) 0.157(4) Uani 1 1 d G . .
H68 H 0.2872 -0.0371 0.8199 0.188 Uiso 1 1 calc R . .
C69 C 0.33181(19) -0.0252(2) 0.7393(4) 0.132(3) Uani 1 1 d G . .
H69 H 0.3633 -0.0302 0.7610 0.158 Uiso 1 1 calc R . .
C70 C 0.3309(2) -0.01372(19) 0.6724(4) 0.114(3) Uani 1 1 d G . .
H70 H 0.3618 -0.0109 0.6485 0.137 Uiso 1 1 calc R . .
C71 C 0.0056(2) 0.0485(2) 0.4178(5) 0.085(2) Uani 1 1 d . . .
H71 H 0.0093 0.0822 0.4185 0.102 Uiso 1 1 calc R . .
C72 C 0.0028(2) 0.0243(3) 0.3597(4) 0.085(2) Uani 1 1 d . . .
H72 H 0.0047 0.0411 0.3190 0.102 Uiso 1 1 calc R . .
C73 C 0.0031(3) 0.0235(3) 0.4737(4) 0.093(2) Uani 1 1 d . . .
H73 H 0.0059 0.0397 0.5148 0.112 Uiso 1 1 calc R . .
C74 C 0.4846(9) 0.0740(8) 1.1549(8) 0.29(2) Uani 0.50 1 d PGDU C 3
H74 H 0.4885 0.0693 1.2011 0.080 Uiso 0.50 1 calc PR C 3
C75 C 0.4367(7) 0.0823(6) 1.1285(12) 0.32(2) Uani 0.50 1 d PGDU C 3
H75 H 0.4078 0.0833 1.1566 0.080 Uiso 0.50 1 calc PR C 3
C76 C 0.4310(4) 0.0892(8) 1.0608(13) 0.38(3) Uani 0.50 1 d PGDU C 3
H76 H 0.3982 0.0949 1.0427 0.080 Uiso 0.50 1 calc PR C 3
C77 C 0.4732(7) 0.0877(8) 1.0196(8) 0.195(12) Uani 0.50 1 d PGDU C 3
H77 H 0.4693 0.0924 0.9733 0.080 Uiso 0.50 1 calc PR C 3
C78 C 0.5212(5) 0.0794(6) 1.0460(9) 0.141(7) Uani 0.50 1 d PGDU C 3
H78 H 0.5500 0.0784 1.0178 0.080 Uiso 0.50 1 calc PR C 3
C79 C 0.5269(6) 0.0725(8) 1.1137(10) 0.178(13) Uani 0.50 1 d PGU C 3
H79 H 0.5596 0.0668 1.1317 0.080 Uiso 0.50 1 calc PR C 3
C80 C 0.5364(8) 0.0663(11) 1.2127(11) 0.211(12) Uani 0.50 1 d PDU D 4
H80A H 0.5714 0.0590 1.2256 0.080 Uiso 0.50 1 calc PR D 4
H80B H 0.5140 0.0401 1.2263 0.080 Uiso 0.50 1 calc PR D 4
H80C H 0.5255 0.0958 1.2345 0.080 Uiso 0.50 1 calc PR D 4
C81 C 0.5336(7) 0.0725(11) 1.1387(12) 0.186(11) Uani 0.50 1 d PDU D 4
H81A H 0.5534 0.1007 1.1248 0.080 Uiso 0.50 1 calc PR D 4
H81B H 0.5474 0.0440 1.1161 0.080 Uiso 0.50 1 calc PR D 4
C82 C 0.4800(7) 0.0788(9) 1.1223(11) 0.142(6) Uani 0.50 1 d PDU D 4
H82A H 0.4594 0.0533 1.1429 0.080 Uiso 0.50 1 calc PR D 4
H82B H 0.4677 0.1100 1.1389 0.080 Uiso 0.50 1 calc PR D 4
C83 C 0.4753(9) 0.0768(11) 1.0506(11) 0.186(11) Uani 0.50 1 d PDU D 4
H83A H 0.4815 0.0438 1.0351 0.080 Uiso 0.50 1 calc PR D 4
H83B H 0.5011 0.0978 1.0300 0.080 Uiso 0.50 1 calc PR D 4
C84 C 0.4225(8) 0.0926(7) 1.0301(10) 0.144(7) Uani 0.50 1 d PDU D 4
H84A H 0.4197 0.0916 0.9818 0.080 Uiso 0.50 1 calc PR D 4
H84B H 0.4166 0.1253 1.0456 0.080 Uiso 0.50 1 calc PR D 4
H84C H 0.3972 0.0713 1.0498 0.080 Uiso 0.50 1 calc PR D 4

loop_
_atom_site_aniso_label
_atom_site_aniso_U_11
_atom_site_aniso_U_22
_atom_site_aniso_U_33
_atom_site_aniso_U_23
_atom_site_aniso_U_13
_atom_site_aniso_U_12
O1 0.0323(16) 0.0237(15) 0.0423(17) 0.0005(14) 0.0019(13) -0.0083(12)
O2 0.0331(16) 0.0338(16) 0.0359(16) 0.0036(14) 0.0024(14) -0.0088(13)
O3 0.086(3) 0.063(3) 0.088(3) -0.009(2) 0.060(2) -0.026(2)
O4 0.0277(15) 0.0300(15) 0.0437(17) 0.0041(15) 0.0069(14) 0.0002(12)
O5 0.0324(16) 0.0212(15) 0.058(2) 0.0075(14) 0.0026(14) -0.0021(12)
O6 0.137(5) 0.160(5) 0.101(4) -0.034(4) -0.018(3) 0.115(4)
O7 0.0232(14) 0.0313(15) 0.0327(16) -0.0018(13) -0.0002(12) -0.0004(11)
O8 0.0314(16) 0.0387(17) 0.0350(16) -0.0068(15) 0.0006(13) 0.0009(13)
O10 0.0285(14) 0.0278(15) 0.0371(17) -0.0008(13) -0.0053(13) -0.0070(12)
O11 0.0253(15) 0.0280(15) 0.0381(17) -0.0005(13) -0.0032(13) -0.0016(12)
O12 0.063(2) 0.0324(18) 0.072(2) -0.0046(19) 0.0013(19) -0.0066(15)
N1 0.0322(18) 0.0216(17) 0.038(2) 0.0019(17) -0.0029(17) -0.0004(14)
N2 0.049(3) 0.073(3) 0.049(3) -0.006(3) 0.017(2) -0.018(2)
N3 0.0269(19) 0.0253(18) 0.035(2) 0.0002(16) 0.0028(16) 0.0008(14)
N4 0.040(2) 0.028(2) 0.052(2) -0.0014(19) -0.0099(19) 0.0074(16)
N5 0.0277(19) 0.0282(18) 0.037(2) 0.0010(17) 0.0007(17) -0.0018(14)
N7 0.0248(18) 0.0282(18) 0.038(2) 0.0045(16) -0.0034(17) -0.0056(14)
N8 0.039(2) 0.031(2) 0.044(2) 0.0054(19) 0.0026(18) -0.0068(16)
C1 0.033(2) 0.021(2) 0.042(3) 0.007(2) -0.002(2) -0.0006(18)
C2 0.027(2) 0.027(2) 0.039(3) 0.010(2) -0.008(2) -0.0029(18)
C3 0.036(2) 0.044(3) 0.032(3) 0.003(2) 0.001(2) -0.004(2)
C4 0.032(2) 0.045(3) 0.041(3) 0.004(2) -0.003(2) -0.009(2)
C5 0.030(2) 0.036(2) 0.042(3) 0.006(2) 0.001(2) -0.0055(18)
C6 0.041(3) 0.090(4) 0.056(3) -0.010(3) 0.003(3) -0.024(3)
C7 0.060(3) 0.067(4) 0.086(4) 0.009(3) 0.015(3) -0.011(3)
C8 0.048(3) 0.090(5) 0.111(5) 0.029(4) 0.017(3) 0.006(3)
C9 0.050(3) 0.055(3) 0.082(4) 0.008(3) 0.018(3) -0.009(3)
C10 0.048(3) 0.070(4) 0.104(5) 0.006(4) -0.018(3) -0.015(3)
C11 0.023(2) 0.026(2) 0.044(3) -0.001(2) 0.005(2) -0.0008(17)
C12 0.031(2) 0.026(2) 0.037(3) 0.001(2) 0.004(2) 0.0008(18)
C13 0.032(2) 0.031(2) 0.047(3) 0.003(2) -0.002(2) -0.0013(19)
C14 0.032(2) 0.036(3) 0.047(3) 0.000(2) 0.000(2) -0.004(2)
C15 0.032(2) 0.030(2) 0.044(3) 0.007(2) 0.000(2) -0.0006(18)
C16 0.042(3) 0.041(3) 0.084(4) 0.018(3) 0.002(3) 0.001(2)
C17 0.055(3) 0.044(3) 0.072(4) 0.003(3) -0.025(3) 0.005(2)
C18 0.049(3) 0.071(4) 0.121(6) -0.010(4) -0.026(4) 0.031(3)
C19 0.133(7) 0.179(9) 0.073(5) -0.030(5) -0.002(5) 0.107(7)
C20 0.093(5) 0.078(4) 0.091(5) -0.045(4) -0.050(4) 0.049(3)
C21 0.030(2) 0.023(2) 0.031(2) 0.0051(19) 0.0003(19) 0.0001(17)
C22 0.034(3) 0.028(2) 0.038(3) -0.004(2) 0.002(2) 0.0046(18)
C23 0.035(3) 0.039(3) 0.041(3) -0.006(2) -0.005(2) 0.000(2)
C24 0.036(3) 0.044(3) 0.043(3) -0.013(2) -0.010(2) -0.009(2)
C25 0.033(2) 0.038(3) 0.055(3) -0.005(2) -0.006(2) -0.008(2)
C26 0.051(3) 0.080(4) 0.081(4) -0.038(3) -0.015(3) 0.010(3)
N6A 0.065(5) 0.083(6) 0.032(5) -0.031(5) 0.001(3) -0.014(5)
C27A 0.064(6) 0.133(10) 0.100(9) -0.095(8) -0.035(6) 0.051(7)
C28A 0.123(11) 0.172(9) 0.030(6) -0.065(7) -0.025(5) 0.066(9)
O9A 0.215(11) 0.161(8) 0.111(7) -0.044(6) -0.080(7) 0.070(8)
C29A 0.265(18) 0.146(10) 0.077(8) -0.042(7) -0.069(10) 0.107(11)
C30A 0.131(8) 0.075(5) 0.076(6) -0.001(5) -0.011(5) 0.009(5)
N6B 0.035(8) 0.047(7) 0.078(8) -0.006(9) -0.018(8) 0.033(6)
C27B 0.101(12) 0.050(8) 0.26(3) 0.064(13) -0.070(16) -0.020(9)
C28B 0.111(12) 0.116(16) 0.120(11) -0.045(12) 0.012(14) -0.030(12)
O9B 0.084(10) 0.149(13) 0.121(10) -0.006(12) 0.011(8) -0.006(8)
C29B 0.21(2) 0.189(19) 0.30(5) 0.09(3) -0.20(3) -0.02(3)
C30B 0.131(8) 0.075(5) 0.076(6) -0.001(5) -0.011(5) 0.009(5)
C31 0.027(2) 0.022(2) 0.029(2) -0.0073(19) -0.0005(19) -0.0032(16)
C32 0.033(2) 0.030(2) 0.030(2) -0.001(2) 0.000(2) 0.0013(18)
C33 0.034(2) 0.025(2) 0.035(2) 0.001(2) 0.003(2) -0.0018(18)
C34 0.028(2) 0.030(2) 0.041(3) 0.007(2) -0.005(2) -0.0053(18)
C35 0.028(2) 0.038(3) 0.048(3) 0.003(2) -0.003(2) -0.0038(19)
C36 0.051(3) 0.036(3) 0.042(3) 0.005(2) -0.004(2) -0.009(2)
C37 0.051(3) 0.031(2) 0.050(3) 0.002(2) 0.011(2) -0.001(2)
C38 0.081(4) 0.034(3) 0.060(3) -0.001(3) 0.000(3) -0.009(3)
C39 0.037(3) 0.028(2) 0.089(4) 0.009(3) 0.005(3) -0.002(2)
C40 0.058(3) 0.034(3) 0.057(3) 0.004(2) 0.018(3) -0.002(2)
C41 0.037(3) 0.023(2) 0.052(3) 0.005(2) 0.000(2) -0.0122(19)
C42 0.037(3) 0.067(4) 0.054(3) -0.004(3) 0.003(3) 0.004(2)
C43 0.040(3) 0.081(4) 0.098(5) -0.010(4) -0.014(3) 0.019(3)
C44 0.052(3) 0.050(3) 0.082(4) 0.000(3) -0.027(3) 0.009(2)
C45 0.055(3) 0.067(4) 0.053(3) 0.008(3) -0.010(3) 0.004(3)
C46 0.046(3) 0.053(3) 0.047(3) 0.004(3) 0.000(2) -0.002(2)
C47 0.029(2) 0.036(2) 0.039(3) 0.000(2) 0.011(2) -0.0038(18)
C48 0.049(3) 0.035(3) 0.055(3) 0.000(3) 0.007(3) -0.008(2)
C49 0.059(3) 0.039(3) 0.060(3) -0.009(3) 0.010(3) -0.009(2)
C50 0.063(3) 0.040(3) 0.043(3) -0.008(2) 0.005(3) -0.016(2)
C51 0.047(3) 0.054(3) 0.046(3) 0.010(3) -0.003(2) -0.009(2)
C52 0.041(3) 0.037(3) 0.049(3) 0.007(2) -0.003(2) -0.005(2)
C53 0.029(2) 0.035(2) 0.029(2) -0.004(2) -0.0005(19) 0.0055(18)
C54 0.052(3) 0.067(4) 0.044(3) 0.003(3) 0.007(3) -0.009(3)
C55 0.079(4) 0.072(4) 0.044(3) 0.020(3) 0.010(3) -0.016(3)
C56 0.056(3) 0.049(4) 0.090(5) 0.032(3) 0.009(3) -0.011(3)
C57 0.058(3) 0.042(3) 0.064(4) -0.002(3) 0.006(3) -0.017(2)
C58 0.052(3) 0.043(3) 0.038(3) -0.001(2) 0.014(2) -0.002(2)
C59 0.035(2) 0.036(3) 0.037(2) -0.009(2) -0.004(2) 0.0041(19)
C60 0.044(3) 0.055(3) 0.088(4) 0.001(3) 0.017(3) 0.008(2)
C61 0.034(3) 0.078(4) 0.142(6) 0.008(5) 0.022(4) 0.015(3)
C62 0.045(3) 0.110(5) 0.091(5) -0.007(4) 0.022(3) 0.004(4)
C63 0.047(3) 0.087(4) 0.060(4) 0.008(3) -0.003(3) -0.009(3)
C64 0.034(3) 0.059(3) 0.042(3) -0.003(3) 0.004(2) -0.010(2)
B1 0.042(3) 0.019(2) 0.035(3) 0.006(2) 0.001(2) 0.000(2)
B2 0.032(3) 0.033(3) 0.042(3) 0.002(3) -0.003(2) 0.002(2)
B3 0.035(3) 0.027(3) 0.029(3) 0.006(2) 0.002(2) 0.003(2)
B4 0.028(3) 0.027(3) 0.040(3) -0.002(2) -0.003(2) -0.001(2)
C65 0.236(10) 0.035(4) 0.060(4) 0.005(3) -0.001(7) -0.008(6)
C66 0.116(7) 0.056(5) 0.164(9) -0.007(6) -0.085(7) 0.022(4)
C67 0.093(7) 0.172(10) 0.140(9) 0.034(7) 0.024(6) -0.025(6)
C68 0.127(8) 0.250(13) 0.094(6) 0.065(8) 0.010(7) 0.008(8)
C69 0.084(6) 0.166(9) 0.146(9) 0.015(8) -0.036(6) -0.005(6)
C70 0.103(6) 0.087(6) 0.152(9) -0.015(6) 0.074(6) -0.027(5)
C71 0.040(3) 0.067(4) 0.147(7) 0.000(5) 0.008(5) 0.006(3)
C72 0.026(3) 0.143(7) 0.087(4) 0.049(4) -0.003(3) -0.005(4)
C73 0.071(4) 0.111(6) 0.098(5) -0.027(5) 0.017(4) -0.022(5)
C74 0.38(4) 0.19(4) 0.31(2) -0.05(3) 0.19(2) -0.20(4)
C75 0.23(3) 0.17(2) 0.58(5) -0.25(3) 0.31(3) -0.12(2)
C76 0.086(11) 0.46(6) 0.60(6) -0.38(5) 0.02(2) -0.08(2)
C77 0.133(15) 0.14(2) 0.31(2) -0.09(2) -0.045(19) -0.039(17)
C78 0.107(10) 0.102(14) 0.216(18) -0.032(18) 0.038(13) 0.009(12)
C79 0.17(2) 0.17(4) 0.201(19) -0.09(2) 0.009(16) -0.06(2)
C80 0.112(15) 0.21(3) 0.31(2) 0.03(3) 0.056(16) 0.037(19)
C81 0.110(10) 0.15(3) 0.30(2) -0.03(3) 0.116(15) -0.062(16)
C82 0.154(13) 0.056(11) 0.215(14) -0.014(15) 0.067(14) -0.003(14)
C83 0.26(3) 0.086(16) 0.212(15) -0.037(19) 0.116(17) 0.06(2)
C84 0.25(2) 0.056(10) 0.121(12) -0.034(11) 0.078(13) -0.014(13)

loop_
_atom_type_symbol
_atom_type_description
_atom_type_scat_dispersion_real
_atom_type_scat_dispersion_imag
_atom_type_scat_source
C C 0.0033 0.0016 'International Tables Vol C Tables 4.2.6.8 and 6.1.1.4'
H H 0.0000 0.0000 'International Tables Vol C Tables 4.2.6.8 and 6.1.1.4'
B B 0.0013 0.0007 'International Tables Vol C Tables 4.2.6.8 and 6.1.1.4'
N N 0.0061 0.0033 'International Tables Vol C Tables 4.2.6.8 and 6.1.1.4'
O O 0.0106 0.0060 'International Tables Vol C Tables 4.2.6.8 and 6.1.1.4'

loop_
_geom_angle_atom_site_label_1
_geom_angle_atom_site_label_2
_geom_angle_atom_site_label_3
_geom_angle
_geom_angle_site_symmetry_1
_geom_angle_site_symmetry_3
C1 O1 B1 105.2(3) . .
C2 O2 B1 107.4(3) . .
C9 O3 C8 110.8(4) . .
C11 O4 B2 107.0(3) . .
C12 O5 B2 106.9(3) . .
C18 O6 C19 110.4(5) . .
C21 O7 B3 105.3(3) . .
C22 O8 B3 106.8(3) . .
C31 O10 B4 106.2(3) . .
C32 O11 B4 107.7(3) . .
C39 O12 C38 109.0(3) . .
C1 N1 C5 115.7(4) . .
C1 N1 B2 122.1(3) . .
C5 N1 B2 122.2(3) . .
C10 N2 C6 112.9(5) . .
C10 N2 C7 106.1(4) . .
C6 N2 C7 110.4(4) . .
C11 N3 C15 115.2(3) . .
C11 N3 B3 121.8(3) . .
C15 N3 B3 122.9(3) . .
C20 N4 C16 112.3(4) . .
C20 N4 C17 108.8(4) . .
C16 N4 C17 111.2(4) . .
C21 N5 C25 114.4(4) . .
C21 N5 B4 122.6(3) . .
C25 N5 B4 123.0(3) . .
C31 N7 C35 115.1(3) . .
C31 N7 B1 121.9(3) . .
C35 N7 B1 123.0(3) . .
C37 N8 C36 112.3(3) . .
C37 N8 C40 109.1(3) . .
C36 N8 C40 114.4(4) . .
O1 C1 N1 123.0(4) . .
O1 C1 C2 112.9(4) . .
N1 C1 C2 124.0(4) . .
O2 C2 C3 128.3(4) . .
O2 C2 C1 110.3(3) . .
C3 C2 C1 121.5(4) . .
C2 C3 C4 115.0(4) . .
C2 C3 C6 120.1(4) . .
C4 C3 C6 124.7(4) . .
C5 C4 C3 121.8(4) . .
C5 C4 H4 119.1 . .
C3 C4 H4 119.1 . .
C4 C5 N1 122.0(4) . .
C4 C5 H5 119.0 . .
N1 C5 H5 119.0 . .
N2 C6 C3 112.1(4) . .
N2 C6 H6A 109.2 . .
C3 C6 H6A 109.2 . .
N2 C6 H6B 109.2 . .
C3 C6 H6B 109.2 . .
H6A C6 H6B 107.9 . .
N2 C7 C8 104.8(5) . .
N2 C7 H7A 110.8 . .
C8 C7 H7A 110.8 . .
N2 C7 H7B 110.8 . .
C8 C7 H7B 110.8 . .
H7A C7 H7B 108.9 . .
O3 C8 C7 110.8(5) . .
O3 C8 H8A 109.5 . .
C7 C8 H8A 109.5 . .
O3 C8 H8B 109.5 . .
C7 C8 H8B 109.5 . .
H8A C8 H8B 108.1 . .
O3 C9 C10 110.1(5) . .
O3 C9 H9A 109.6 . .
C10 C9 H9A 109.6 . .
O3 C9 H9B 109.6 . .
C10 C9 H9B 109.6 . .
H9A C9 H9B 108.2 . .
N2 C10 C9 111.4(5) . .
N2 C10 H10A 109.4 . .
C9 C10 H10A 109.4 . .
N2 C10 H10B 109.4 . .
C9 C10 H10B 109.4 . .
H10A C10 H10B 108.0 . .
O4 C11 N3 123.8(4) . .
O4 C11 C12 112.2(3) . .
N3 C11 C12 124.0(3) . .
O5 C12 C13 128.0(4) . .
O5 C12 C11 110.4(3) . .
C13 C12 C11 121.5(4) . .
C12 C13 C14 114.3(4) . .
C12 C13 C16 123.6(4) . .
C14 C13 C16 122.1(4) . .
C15 C14 C13 122.4(4) . .
C15 C14 H14 118.8 . .
C13 C14 H14 118.8 . .
C14 C15 N3 122.5(4) . .
C14 C15 H15 118.7 . .
N3 C15 H15 118.7 . .
N4 C16 C13 111.4(4) . .
N4 C16 H16A 109.3 . .
C13 C16 H16A 109.3 . .
N4 C16 H16B 109.3 . .
C13 C16 H16B 109.3 . .
H16A C16 H16B 108.0 . .
N4 C17 C18 108.7(4) . .
N4 C17 H17A 110.0 . .
C18 C17 H17A 110.0 . .
N4 C17 H17B 110.0 . .
C18 C17 H17B 110.0 . .
H17A C17 H17B 108.3 . .
O6 C18 C17 113.1(5) . .
O6 C18 H18A 109.0 . .
C17 C18 H18A 109.0 . .
O6 C18 H18B 109.0 . .
C17 C18 H18B 109.0 . .
H18A C18 H18B 107.8 . .
O6 C19 C20 108.8(7) . .
O6 C19 H19A 109.9 . .
C20 C19 H19A 109.9 . .
O6 C19 H19B 109.9 . .
C20 C19 H19B 109.9 . .
H19A C19 H19B 108.3 . .
N4 C20 C19 109.8(5) . .
N4 C20 H20A 109.7 . .
C19 C20 H20A 109.7 . .
N4 C20 H20B 109.7 . .
C19 C20 H20B 109.7 . .
H20A C20 H20B 108.2 . .
O7 C21 N5 122.5(4) . .
O7 C21 C22 112.8(4) . .
N5 C21 C22 124.7(4) . .
O8 C22 C23 128.4(4) . .
O8 C22 C21 110.6(4) . .
C23 C22 C21 121.0(4) . .
C22 C23 C24 114.5(4) . .
C22 C23 C26 123.1(4) . .
C24 C23 C26 122.3(4) . .
C25 C24 C23 123.1(4) . .
C25 C24 H24 118.4 . .
C23 C24 H24 118.4 . .
C24 C25 N5 122.2(4) . .
C24 C25 H25 118.9 . .
N5 C25 H25 118.9 . .
N6B C26 N6A 22.4(8) . .
N6B C26 C23 112.9(10) . .
N6A C26 C23 111.3(6) . .
N6B C26 H26A 88.5 . .
N6A C26 H26A 109.4 . .
C23 C26 H26A 109.4 . .
N6B C26 H26B 125.7 . .
N6A C26 H26B 109.4 . .
C23 C26 H26B 109.4 . .
H26A C26 H26B 108.0 . .
C30A N6A C27A 113.9(10) . .
C30A N6A C26 108.1(8) . .
C27A N6A C26 108.7(9) . .
N6A C27A C28A 105.7(8) . .
N6A C27A H27A 110.6 . .
C28A C27A H27A 110.6 . .
N6A C27A H27B 110.6 . .
C28A C27A H27B 110.6 . .
H27A C27A H27B 108.7 . .
O9A C28A C27A 105.0(11) . .
O9A C28A H28A 110.7 . .
C27A C28A H28A 110.7 . .
O9A C28A H28B 110.7 . .
C27A C28A H28B 110.7 . .
H28A C28A H28B 108.8 . .
C29A O9A C28A 112.2(11) . .
O9A C29A C30A 111.6(9) . .
O9A C29A H29A 109.3 . .
C30A C29A H29A 109.3 . .
O9A C29A H29B 109.3 . .
C30A C29A H29B 109.3 . .
H29A C29A H29B 108.0 . .
N6A C30A C29A 108.5(11) . .
N6A C30A H30A 110.0 . .
C29A C30A H30A 110.0 . .
N6A C30A H30B 110.0 . .
C29A C30A H30B 110.0 . .
H30A C30A H30B 108.4 . .
C26 N6B C27B 101.5(11) . .
C26 N6B C30B 122(2) . .
C27B N6B C30B 86.1(19) . .
N6B C27B C28B 109.8(16) . .
N6B C27B C30B 47.5(11) . .
C28B C27B C30B 95.6(16) . .
N6B C27B H27C 109.7 . .
C28B C27B H27C 109.7 . .
C30B C27B H27C 73.0 . .
N6B C27B H27D 109.7 . .
C28B C27B H27D 109.7 . .
C30B C27B H27D 151.8 . .
H27C C27B H27D 108.2 . .
O9B C28B C27B 93.0(18) . .
O9B C28B H28C 113.1 . .
C27B C28B H28C 113.1 . .
O9B C28B H28D 113.1 . .
C27B C28B H28D 113.1 . .
H28C C28B H28D 110.5 . .
C28B O9B C29B 107(3) . .
O9B C29B C30B 88.8(19) . .
O9B C29B H29C 113.8 . .
C30B C29B H29C 113.8 . .
O9B C29B H29D 113.8 . .
C30B C29B H29D 113.8 . .
H29C C29B H29D 111.1 . .
N6B C30B C29B 110(2) . .
N6B C30B C27B 46.4(11) . .
C29B C30B C27B 96.2(19) . .
N6B C30B H30C 109.6 . .
C29B C30B H30C 109.6 . .
C27B C30B H30C 150.9 . .
N6B C30B H30D 109.6 . .
C29B C30B H30D 109.6 . .
C27B C30B H30D 73.9 . .
H30C C30B H30D 108.1 . .
O10 C31 N7 124.0(3) . .
O10 C31 C32 112.1(3) . .
N7 C31 C32 123.9(3) . .
O11 C32 C33 128.6(4) . .
O11 C32 C31 110.8(3) . .
C33 C32 C31 120.5(4) . .
C32 C33 C34 114.8(4) . .
C32 C33 C36 121.7(4) . .
C34 C33 C36 123.4(3) . .
C35 C34 C33 122.1(4) . .
C35 C34 H34 119.0 . .
C33 C34 H34 119.0 . .
C34 C35 N7 123.6(4) . .
C34 C35 H35 118.2 . .
N7 C35 H35 118.2 . .
N8 C36 C33 110.7(4) . .
N8 C36 H36A 109.5 . .
C33 C36 H36A 109.5 . .
N8 C36 H36B 109.5 . .
C33 C36 H36B 109.5 . .
H36A C36 H36B 108.1 . .
N8 C37 C38 109.2(4) . .
N8 C37 H37A 109.8 . .
C38 C37 H37A 109.8 . .
N8 C37 H37B 109.8 . .
C38 C37 H37B 109.8 . .
H37A C37 H37B 108.3 . .
O12 C38 C37 111.3(4) . .
O12 C38 H38A 109.4 . .
C37 C38 H38A 109.4 . .
O12 C38 H38B 109.4 . .
C37 C38 H38B 109.4 . .
H38A C38 H38B 108.0 . .
O12 C39 C40 111.4(4) . .
O12 C39 H39A 109.3 . .
C40 C39 H39A 109.3 . .
O12 C39 H39B 109.3 . .
C40 C39 H39B 109.3 . .
H39A C39 H39B 108.0 . .
N8 C40 C39 108.0(4) . .
N8 C40 H40A 110.1 . .
C39 C40 H40A 110.1 . .
N8 C40 H40B 110.1 . .
C39 C40 H40B 110.1 . .
H40A C40 H40B 108.4 . .
C46 C41 C42 115.9(4) . .
C46 C41 B1 122.2(4) . .
C42 C41 B1 121.9(4) . .
C43 C42 C41 121.0(5) . .
C43 C42 H42 119.5 . .
C41 C42 H42 119.5 . .
C44 C43 C42 120.2(6) . .
C44 C43 H43 119.9 . .
C42 C43 H43 119.9 . .
C45 C44 C43 119.8(5) . .
C45 C44 H44 120.1 . .
C43 C44 H44 120.1 . .
C44 C45 C46 120.7(5) . .
C44 C45 H45 119.7 . .
C46 C45 H45 119.7 . .
C45 C46 C41 122.5(5) . .
C45 C46 H46 118.8 . .
C41 C46 H46 118.8 . .
C48 C47 C52 117.2(4) . .
C48 C47 B2 120.6(4) . .
C52 C47 B2 122.2(4) . .
C47 C48 C49 121.1(5) . .
C47 C48 H48 119.4 . .
C49 C48 H48 119.4 . .
C50 C49 C48 120.7(5) . .
C50 C49 H49 119.6 . .
C48 C49 H49 119.6 . .
C49 C50 C51 119.0(5) . .
C49 C50 H50 120.5 . .
C51 C50 H50 120.5 . .
C50 C51 C52 120.9(5) . .
C50 C51 H51 119.5 . .
C52 C51 H51 119.5 . .
C47 C52 C51 121.0(4) . .
C47 C52 H52 119.5 . .
C51 C52 H52 119.5 . .
C58 C53 C54 116.3(4) . .
C58 C53 B3 123.8(4) . .
C54 C53 B3 119.9(4) . .
C55 C54 C53 122.1(5) . .
C55 C54 H54 119.0 . .
C53 C54 H54 119.0 . .
C56 C55 C54 120.2(5) . .
C56 C55 H55 119.9 . .
C54 C55 H55 119.9 . .
C55 C56 C57 119.1(5) . .
C55 C56 H56 120.4 . .
C57 C56 H56 120.4 . .
C56 C57 C58 119.7(5) . .
C56 C57 H57 120.1 . .
C58 C57 H57 120.1 . .
C53 C58 C57 122.6(4) . .
C53 C58 H58 118.7 . .
C57 C58 H58 118.7 . .
C60 C59 C64 117.7(4) . .
C60 C59 B4 120.5(4) . .
C64 C59 B4 121.8(4) . .
C59 C60 C61 121.0(5) . .
C59 C60 H60 119.5 . .
C61 C60 H60 119.5 . .
C62 C61 C60 120.3(5) . .
C62 C61 H61 119.9 . .
C60 C61 H61 119.9 . .
C61 C62 C63 119.5(5) . .
C61 C62 H62 120.3 . .
C63 C62 H62 120.3 . .
C64 C63 C62 119.8(5) . .
C64 C63 H63 120.1 . .
C62 C63 H63 120.1 . .
C63 C64 C59 121.8(5) . .
C63 C64 H64 119.1 . .
C59 C64 H64 119.1 . .
O2 B1 O1 104.2(3) . .
O2 B1 C41 113.4(4) . .
O1 B1 C41 111.8(4) . .
O2 B1 N7 108.8(3) . .
O1 B1 N7 105.8(3) . .
C41 B1 N7 112.3(3) . .
O5 B2 O4 103.5(3) . .
O5 B2 N1 108.8(4) . .
O4 B2 N1 105.7(3) . .
O5 B2 C47 113.5(4) . .
O4 B2 C47 112.2(4) . .
N1 B2 C47 112.4(3) . .
O8 B3 O7 104.3(3) . .
O8 B3 C53 113.5(3) . .
O7 B3 C53 112.2(3) . .
O8 B3 N3 109.1(3) . .
O7 B3 N3 105.5(3) . .
C53 B3 N3 111.6(3) . .
O11 B4 O10 103.1(3) . .
O11 B4 N5 108.6(3) . .
O10 B4 N5 106.8(3) . .
O11 B4 C59 112.9(3) . .
O10 B4 C59 112.1(3) . .
N5 B4 C59 112.7(3) . .
C66 C65 C70 120.0 . .
C66 C65 H65 120.0 . .
C70 C65 H65 120.0 . .
C67 C66 C65 120.0 . .
C67 C66 H66 120.0 . .
C65 C66 H66 120.0 . .
C66 C67 C68 120.0 . .
C66 C67 H67 120.0 . .
C68 C67 H67 120.0 . .
C69 C68 C67 120.0 . .
C69 C68 H68 120.0 . .
C67 C68 H68 120.0 . .
C68 C69 C70 120.0 . .
C68 C69 H69 120.0 . .
C70 C69 H69 120.0 . .
C69 C70 C65 120.0 . .
C69 C70 H70 120.0 . .
C65 C70 H70 120.0 . .
C73 C71 C72 117.9(6) . .
C73 C71 H71 121.1 . .
C72 C71 H71 121.1 . .
C71 C72 C72 120.2(4) . 2
C71 C72 H72 119.9 . .
C72 C72 H72 119.9 2 .
C73 C73 C71 121.9(4) 2 .
C73 C73 H73 119.0 2 .
C71 C73 H73 119.0 . .
C75 C74 C79 120.0 . .
C75 C74 H74 120.0 . .
C79 C74 H74 120.0 . .
C76 C75 C74 120.0 . .
C76 C75 H75 120.0 . .
C74 C75 H75 120.0 . .
C75 C76 C77 120.0 . .
C75 C76 H76 120.0 . .
C77 C76 H76 120.0 . .
C78 C77 C76 120.0 . .
C78 C77 H77 120.0 . .
C76 C77 H77 120.0 . .
C77 C78 C79 120.0 . .
C77 C78 H78 120.0 . .
C79 C78 H78 120.0 . .
C78 C79 C74 120.0 . .
C78 C79 H79 120.0 . .
C74 C79 H79 120.0 . .
C81 C80 H80A 109.5 . .
C81 C80 H80B 109.5 . .
H80A C80 H80B 109.5 . .
C81 C80 H80C 109.5 . .
H80A C80 H80C 109.5 . .
H80B C80 H80C 109.5 . .
C82 C81 C80 106.7(19) . .
C82 C81 H81A 110.4 . .
C80 C81 H81A 110.4 . .
C82 C81 H81B 110.4 . .
C80 C81 H81B 110.4 . .
H81A C81 H81B 108.6 . .
C83 C82 C81 108(2) . .
C83 C82 H82A 110.2 . .
C81 C82 H82A 110.2 . .
C83 C82 H82B 110.2 . .
C81 C82 H82B 110.2 . .
H82A C82 H82B 108.5 . .
C82 C83 C84 109.7(17) . .
C82 C83 H83A 109.7 . .
C84 C83 H83A 109.7 . .
C82 C83 H83B 109.7 . .
C84 C83 H83B 109.7 . .
H83A C83 H83B 108.2 . .
C83 C84 H84A 109.5 . .
C83 C84 H84B 109.5 . .
H84A C84 H84B 109.5 . .
C83 C84 H84C 109.5 . .
H84A C84 H84C 109.5 . .
H84B C84 H84C 109.5 . .

loop_
_geom_bond_atom_site_label_1
_geom_bond_atom_site_label_2
_geom_bond_distance
_geom_bond_site_symmetry_2
O1 C1 1.314(5) .
O1 B1 1.521(6) .
O2 C2 1.333(5) .
O2 B1 1.469(5) .
O3 C9 1.382(6) .
O3 C8 1.410(7) .
O4 C11 1.314(4) .
O4 B2 1.525(6) .
O5 C12 1.364(5) .
O5 B2 1.487(5) .
O6 C18 1.383(8) .
O6 C19 1.414(8) .
O7 C21 1.324(4) .
O7 B3 1.523(5) .
O8 C22 1.350(5) .
O8 B3 1.477(6) .
O10 C31 1.321(4) .
O10 B4 1.527(5) .
O11 C32 1.329(4) .
O11 B4 1.492(5) .
O12 C39 1.410(6) .
O12 C38 1.413(6) .
N1 C1 1.344(5) .
N1 C5 1.384(5) .
N1 B2 1.589(6) .
N2 C10 1.390(7) .
N2 C6 1.445(6) .
N2 C7 1.499(7) .
N3 C11 1.322(5) .
N3 C15 1.391(5) .
N3 B3 1.583(6) .
N4 C20 1.443(7) .
N4 C16 1.444(6) .
N4 C17 1.460(6) .
N5 C21 1.342(5) .
N5 C25 1.402(5) .
N5 B4 1.574(6) .
N7 C31 1.345(5) .
N7 C35 1.371(5) .
N7 B1 1.601(5) .
N8 C37 1.450(6) .
N8 C36 1.453(5) .
N8 C40 1.461(5) .
C1 C2 1.384(6) .
C2 C3 1.369(6) .
C3 C4 1.421(6) .
C3 C6 1.504(7) .
C4 C5 1.371(6) .
C4 H4 0.9500 .
C5 H5 0.9500 .
C6 H6A 0.9900 .
C6 H6B 0.9900 .
C7 C8 1.522(7) .
C7 H7A 0.9900 .
C7 H7B 0.9900 .
C8 H8A 0.9900 .
C8 H8B 0.9900 .
C9 C10 1.501(7) .
C9 H9A 0.9900 .
C9 H9B 0.9900 .
C10 H10A 0.9900 .
C10 H10B 0.9900 .
C11 C12 1.391(5) .
C12 C13 1.367(5) .
C13 C14 1.410(6) .
C13 C16 1.510(6) .
C14 C15 1.342(6) .
C14 H14 0.9500 .
C15 H15 0.9500 .
C16 H16A 0.9900 .
C16 H16B 0.9900 .
C17 C18 1.501(7) .
C17 H17A 0.9900 .
C17 H17B 0.9900 .
C18 H18A 0.9900 .
C18 H18B 0.9900 .
C19 C20 1.501(10) .
C19 H19A 0.9900 .
C19 H19B 0.9900 .
C20 H20A 0.9900 .
C20 H20B 0.9900 .
C21 C22 1.382(6) .
C22 C23 1.364(6) .
C23 C24 1.416(6) .
C23 C26 1.502(7) .
C24 C25 1.328(6) .
C24 H24 0.9500 .
C25 H25 0.9500 .
C26 N6B 1.420(14) .
C26 N6A 1.486(10) .
C26 H26A 0.9900 .
C26 H26B 0.9900 .
N6A C30A 1.429(11) .
N6A C27A 1.458(11) .
C27A C28A 1.610(13) .
C27A H27A 0.9900 .
C27A H27B 0.9900 .
C28A O9A 1.507(14) .
C28A H28A 0.9900 .
C28A H28B 0.9900 .
O9A C29A 1.401(11) .
C29A C30A 1.473(12) .
C29A H29A 0.9900 .
C29A H29B 0.9900 .
C30A H30A 0.9900 .
C30A H30B 0.9900 .
N6B C27B 1.429(16) .
N6B C30B 1.457(18) .
C27B C28B 1.488(16) .
C27B C30B 1.97(3) .
C27B H27C 0.9900 .
C27B H27D 0.9900 .
C28B O9B 1.380(17) .
C28B H28C 0.9900 .
C28B H28D 0.9900 .
O9B C29B 1.471(19) .
C29B C30B 1.574(19) .
C29B H29C 0.9900 .
C29B H29D 0.9900 .
C30B H30C 0.9900 .
C30B H30D 0.9900 .
C31 C32 1.394(5) .
C32 C33 1.382(5) .
C33 C34 1.410(5) .
C33 C36 1.495(6) .
C34 C35 1.338(6) .
C34 H34 0.9500 .
C35 H35 0.9500 .
C36 H36A 0.9900 .
C36 H36B 0.9900 .
C37 C38 1.509(7) .
C37 H37A 0.9900 .
C37 H37B 0.9900 .
C38 H38A 0.9900 .
C38 H38B 0.9900 .
C39 C40 1.509(7) .
C39 H39A 0.9900 .
C39 H39B 0.9900 .
C40 H40A 0.9900 .
C40 H40B 0.9900 .
C41 C46 1.397(6) .
C41 C42 1.413(6) .
C41 B1 1.581(6) .
C42 C43 1.387(7) .
C42 H42 0.9500 .
C43 C44 1.382(8) .
C43 H43 0.9500 .
C44 C45 1.353(7) .
C44 H44 0.9500 .
C45 C46 1.369(7) .
C45 H45 0.9500 .
C46 H46 0.9500 .
C47 C48 1.379(6) .
C47 C52 1.389(6) .
C47 B2 1.591(6) .
C48 C49 1.403(7) .
C48 H48 0.9500 .
C49 C50 1.356(7) .
C49 H49 0.9500 .
C50 C51 1.369(7) .
C50 H50 0.9500 .
C51 C52 1.390(6) .
C51 H51 0.9500 .
C52 H52 0.9500 .
C53 C58 1.375(6) .
C53 C54 1.387(6) .
C53 B3 1.579(6) .
C54 C55 1.385(7) .
C54 H54 0.9500 .
C55 C56 1.370(8) .
C55 H55 0.9500 .
C56 C57 1.378(7) .
C56 H56 0.9500 .
C57 C58 1.387(6) .
C57 H57 0.9500 .
C58 H58 0.9500 .
C59 C60 1.363(6) .
C59 C64 1.386(6) .
C59 B4 1.602(6) .
C60 C61 1.399(7) .
C60 H60 0.9500 .
C61 C62 1.356(8) .
C61 H61 0.9500 .
C62 C63 1.379(8) .
C62 H62 0.9500 .
C63 C64 1.369(7) .
C63 H63 0.9500 .
C64 H64 0.9500 .
C65 C66 1.3900 .
C65 C70 1.3900 .
C65 H65 0.9500 .
C66 C67 1.3900 .
C66 H66 0.9500 .
C67 C68 1.3900 .
C67 H67 0.9500 .
C68 C69 1.3900 .
C68 H68 0.9500 .
C69 C70 1.3900 .
C69 H69 0.9500 .
C70 H70 0.9500 .
C71 C73 1.333(9) .
C71 C72 1.358(9) .
C71 H71 0.9500 .
C72 C72 1.371(14) 2
C72 H72 0.9500 .
C73 C73 1.325(14) 2
C73 H73 0.9500 .
C74 C75 1.3900 .
C74 C79 1.3900 .
C74 H74 0.9500 .
C75 C76 1.3900 .
C75 H75 0.9500 .
C76 C77 1.3900 .
C76 H76 0.9500 .
C77 C78 1.3900 .
C77 H77 0.9500 .
C78 C79 1.3900 .
C78 H78 0.9500 .
C79 H79 0.9500 .
C80 C81 1.509(18) .
C80 H80A 0.9800 .
C80 H80B 0.9800 .
C80 H80C 0.9800 .
C81 C82 1.460(17) .
C81 H81A 0.9900 .
C81 H81B 0.9900 .
C82 C83 1.457(18) .
C82 H82A 0.9900 .
C82 H82B 0.9900 .
C83 C84 1.516(17) .
C83 H83A 0.9900 .
C83 H83B 0.9900 .
C84 H84A 0.9800 .
C84 H84B 0.9800 .
C84 H84C 0.9800 .

loop_
_geom_torsion_atom_site_label_1
_geom_torsion_atom_site_label_2
_geom_torsion_atom_site_label_3
_geom_torsion_atom_site_label_4
_geom_torsion
_geom_torsion_site_symmetry_4
B1 O1 C1 N1 -178.3(4) .
B1 O1 C1 C2 -1.1(4) .
C5 N1 C1 O1 178.3(4) .
B2 N1 C1 O1 -1.0(6) .
C5 N1 C1 C2 1.5(5) .
B2 N1 C1 C2 -177.8(4) .
B1 O2 C2 C3 178.7(4) .
B1 O2 C2 C1 -0.5(4) .
O1 C1 C2 O2 1.1(5) .
N1 C1 C2 O2 178.2(3) .
O1 C1 C2 C3 -178.2(4) .
N1 C1 C2 C3 -1.0(6) .
O2 C2 C3 C4 -178.9(4) .
C1 C2 C3 C4 0.2(6) .
O2 C2 C3 C6 -3.6(7) .
C1 C2 C3 C6 175.6(4) .
C2 C3 C4 C5 0.1(6) .
C6 C3 C4 C5 -175.1(5) .
C3 C4 C5 N1 0.5(6) .
C1 N1 C5 C4 -1.2(6) .
B2 N1 C5 C4 178.1(4) .
C10 N2 C6 C3 -84.9(6) .
C7 N2 C6 C3 156.5(5) .
C2 C3 C6 N2 -177.2(4) .
C4 C3 C6 N2 -2.3(7) .
C10 N2 C7 C8 63.7(6) .
C6 N2 C7 C8 -173.6(5) .
C9 O3 C8 C7 59.8(7) .
N2 C7 C8 O3 -62.4(6) .
C8 O3 C9 C10 -55.5(6) .
C6 N2 C10 C9 174.8(5) .
C7 N2 C10 C9 -64.1(6) .
O3 C9 C10 N2 60.2(7) .
B2 O4 C11 N3 178.8(4) .
B2 O4 C11 C12 -2.6(5) .
C15 N3 C11 O4 178.8(4) .
B3 N3 C11 O4 -2.9(6) .
C15 N3 C11 C12 0.4(6) .
B3 N3 C11 C12 178.6(4) .
B2 O5 C12 C13 179.7(4) .
B2 O5 C12 C11 -1.0(5) .
O4 C11 C12 O5 2.4(5) .
N3 C11 C12 O5 -179.0(4) .
O4 C11 C12 C13 -178.3(4) .
N3 C11 C12 C13 0.3(7) .
O5 C12 C13 C14 178.3(4) .
C11 C12 C13 C14 -1.0(6) .
O5 C12 C13 C16 -0.3(7) .
C11 C12 C13 C16 -179.6(4) .
C12 C13 C14 C15 0.9(7) .
C16 C13 C14 C15 179.6(5) .
C13 C14 C15 N3 -0.3(7) .
C11 N3 C15 C14 -0.4(6) .
B3 N3 C15 C14 -178.6(4) .
C20 N4 C16 C13 68.4(5) .
C17 N4 C16 C13 -169.4(4) .
C12 C13 C16 N4 -148.6(4) .
C14 C13 C16 N4 32.9(6) .
C20 N4 C17 C18 -56.1(6) .
C16 N4 C17 C18 179.7(4) .
C19 O6 C18 C17 -58.6(9) .
N4 C17 C18 O6 56.3(6) .
C18 O6 C19 C20 59.7(9) .
C16 N4 C20 C19 -176.0(5) .
C17 N4 C20 C19 60.4(6) .
O6 C19 C20 N4 -61.8(8) .
B3 O7 C21 N5 179.1(4) .
B3 O7 C21 C22 -1.3(4) .
C25 N5 C21 O7 -178.5(3) .
B4 N5 C21 O7 -0.5(5) .
C25 N5 C21 C22 1.9(5) .
B4 N5 C21 C22 180.0(4) .
B3 O8 C22 C23 -174.7(4) .
B3 O8 C22 C21 2.7(4) .
O7 C21 C22 O8 -0.9(5) .
N5 C21 C22 O8 178.7(4) .
O7 C21 C22 C23 176.8(4) .
N5 C21 C22 C23 -3.7(6) .
O8 C22 C23 C24 179.8(4) .
C21 C22 C23 C24 2.6(6) .
O8 C22 C23 C26 -2.8(7) .
C21 C22 C23 C26 -180.0(4) .
C22 C23 C24 C25 -0.2(7) .
C26 C23 C24 C25 -177.7(5) .
C23 C24 C25 N5 -1.4(7) .
C21 N5 C25 C24 0.6(6) .
B4 N5 C25 C24 -177.5(4) .
C22 C23 C26 N6B 167.4(8) .
C24 C23 C26 N6B -15.3(10) .
C22 C23 C26 N6A 143.3(6) .
C24 C23 C26 N6A -39.5(8) .
N6B C26 N6A C30A -171(4) .
C23 C26 N6A C30A -72.5(10) .
N6B C26 N6A C27A 65(3) .
C23 C26 N6A C27A 163.5(9) .
C30A N6A C27A C28A 62.0(14) .
C26 N6A C27A C28A -177.5(10) .
N6A C27A C28A O9A -57.5(13) .
C27A C28A O9A C29A 60.1(12) .
C28A O9A C29A C30A -61.5(16) .
C27A N6A C30A C29A -61.2(13) .
C26 N6A C30A C29A 177.9(9) .
O9A C29A C30A N6A 58.1(16) .
N6A C26 N6B C27B -151(4) .
C23 C26 N6B C27B 118.4(17) .
N6A C26 N6B C30B -58(3) .
C23 C26 N6B C30B -149.0(16) .
C26 N6B C27B C28B -159(2) .
C30B N6B C27B C28B 79(2) .
C26 N6B C27B C30B 122(2) .
N6B C27B C28B O9B -84(3) .
C30B C27B C28B O9B -37.7(19) .
C27B C28B O9B C29B 80(2) .
C28B O9B C29B C30B -77(3) .
C26 N6B C30B C29B 180.0(16) .
C27B N6B C30B C29B -79(2) .
C26 N6B C30B C27B -101.1(17) .
O9B C29B C30B N6B 80(3) .
O9B C29B C30B C27B 35(3) .
C28B C27B C30B N6B -112(2) .
N6B C27B C30B C29B 112(2) .
C28B C27B C30B C29B 0(3) .
B4 O10 C31 N7 177.2(4) .
B4 O10 C31 C32 -2.3(4) .
C35 N7 C31 O10 179.8(4) .
B1 N7 C31 O10 -1.5(6) .
C35 N7 C31 C32 -0.6(6) .
B1 N7 C31 C32 178.0(4) .
B4 O11 C32 C33 -177.2(4) .
B4 O11 C32 C31 1.3(4) .
O10 C31 C32 O11 0.7(5) .
N7 C31 C32 O11 -178.9(3) .
O10 C31 C32 C33 179.4(4) .
N7 C31 C32 C33 -0.2(6) .
O11 C32 C33 C34 179.2(4) .
C31 C32 C33 C34 0.7(6) .
O11 C32 C33 C36 2.1(7) .
C31 C32 C33 C36 -176.3(4) .
C32 C33 C34 C35 -0.5(6) .
C36 C33 C34 C35 176.5(4) .
C33 C34 C35 N7 -0.3(7) .
C31 N7 C35 C34 0.9(6) .
B1 N7 C35 C34 -177.7(4) .
C37 N8 C36 C33 80.3(4) .
C40 N8 C36 C33 -154.6(4) .
C32 C33 C36 N8 -161.2(4) .
C34 C33 C36 N8 22.0(6) .
C36 N8 C37 C38 -173.4(4) .
C40 N8 C37 C38 58.6(5) .
C39 O12 C38 C37 59.1(5) .
N8 C37 C38 O12 -59.0(5) .
C38 O12 C39 C40 -60.5(5) .
C37 N8 C40 C39 -59.1(5) .
C36 N8 C40 C39 174.1(4) .
O12 C39 C40 N8 60.8(5) .
C46 C41 C42 C43 -1.5(7) .
B1 C41 C42 C43 176.9(5) .
C41 C42 C43 C44 -0.1(9) .
C42 C43 C44 C45 0.8(9) .
C43 C44 C45 C46 0.3(9) .
C44 C45 C46 C41 -2.1(8) .
C42 C41 C46 C45 2.6(7) .
B1 C41 C46 C45 -175.8(4) .
C52 C47 C48 C49 -0.4(6) .
B2 C47 C48 C49 179.6(4) .
C47 C48 C49 C50 -0.7(7) .
C48 C49 C50 C51 0.7(7) .
C49 C50 C51 C52 0.3(7) .
C48 C47 C52 C51 1.4(6) .
B2 C47 C52 C51 -178.6(4) .
C50 C51 C52 C47 -1.4(7) .
C58 C53 C54 C55 -0.1(7) .
B3 C53 C54 C55 -177.1(5) .
C53 C54 C55 C56 -1.1(8) .
C54 C55 C56 C57 1.7(8) .
C55 C56 C57 C58 -1.1(8) .
C54 C53 C58 C57 0.7(7) .
B3 C53 C58 C57 177.6(4) .
C56 C57 C58 C53 -0.1(8) .
C64 C59 C60 C61 1.6(8) .
B4 C59 C60 C61 179.7(5) .
C59 C60 C61 C62 -0.5(10) .
C60 C61 C62 C63 -0.3(10) .
C61 C62 C63 C64 -0.1(9) .
C62 C63 C64 C59 1.3(8) .
C60 C59 C64 C63 -2.0(7) .
B4 C59 C64 C63 179.9(4) .
C2 O2 B1 O1 -0.2(4) .
C2 O2 B1 C41 121.6(4) .
C2 O2 B1 N7 -112.6(3) .
C1 O1 B1 O2 0.8(4) .
C1 O1 B1 C41 -122.1(4) .
C1 O1 B1 N7 115.4(3) .
C46 C41 B1 O2 30.8(6) .
C42 C41 B1 O2 -147.5(4) .
C46 C41 B1 O1 148.2(4) .
C42 C41 B1 O1 -30.1(5) .
C46 C41 B1 N7 -93.0(5) .
C42 C41 B1 N7 88.6(5) .
C31 N7 B1 O2 53.3(5) .
C35 N7 B1 O2 -128.2(4) .
C31 N7 B1 O1 -58.1(5) .
C35 N7 B1 O1 120.4(4) .
C31 N7 B1 C41 179.7(4) .
C35 N7 B1 C41 -1.8(6) .
C12 O5 B2 O4 -0.5(4) .
C12 O5 B2 N1 111.6(4) .
C12 O5 B2 C47 -122.4(4) .
C11 O4 B2 O5 1.8(4) .
C11 O4 B2 N1 -112.5(3) .
C11 O4 B2 C47 124.6(4) .
C1 N1 B2 O5 -54.0(5) .
C5 N1 B2 O5 126.7(4) .
C1 N1 B2 O4 56.6(4) .
C5 N1 B2 O4 -122.7(4) .
C1 N1 B2 C47 179.3(3) .
C5 N1 B2 C47 0.1(5) .
C48 C47 B2 O5 -22.6(6) .
C52 C47 B2 O5 157.4(4) .
C48 C47 B2 O4 -139.5(4) .
C52 C47 B2 O4 40.5(5) .
C48 C47 B2 N1 101.4(4) .
C52 C47 B2 N1 -78.6(5) .
C22 O8 B3 O7 -3.3(4) .
C22 O8 B3 C53 119.1(4) .
C22 O8 B3 N3 -115.8(4) .
C21 O7 B3 O8 2.8(4) .
C21 O7 B3 C53 -120.5(3) .
C21 O7 B3 N3 117.8(3) .
C58 C53 B3 O8 -154.3(4) .
C54 C53 B3 O8 22.5(6) .
C58 C53 B3 O7 -36.3(5) .
C54 C53 B3 O7 140.5(4) .
C58 C53 B3 N3 82.0(5) .
C54 C53 B3 N3 -101.2(5) .
C11 N3 B3 O8 55.8(5) .
C15 N3 B3 O8 -126.0(4) .
C11 N3 B3 O7 -55.8(5) .
C15 N3 B3 O7 122.3(4) .
C11 N3 B3 C53 -178.0(4) .
C15 N3 B3 C53 0.2(5) .
C32 O11 B4 O10 -2.5(4) .
C32 O11 B4 N5 110.4(3) .
C32 O11 B4 C59 -123.7(4) .
C31 O10 B4 O11 2.9(4) .
C31 O10 B4 N5 -111.4(3) .
C31 O10 B4 C59 124.7(3) .
C21 N5 B4 O11 -55.8(5) .
C25 N5 B4 O11 122.1(4) .
C21 N5 B4 O10 54.7(4) .
C25 N5 B4 O10 -127.4(4) .
C21 N5 B4 C59 178.3(3) .
C25 N5 B4 C59 -3.8(5) .
C60 C59 B4 O11 -28.4(6) .
C64 C59 B4 O11 149.6(4) .
C60 C59 B4 O10 -144.3(4) .
C64 C59 B4 O10 33.7(5) .
C60 C59 B4 N5 95.2(5) .
C64 C59 B4 N5 -86.8(5) .
C70 C65 C66 C67 0.0 .
C65 C66 C67 C68 0.0 .
C66 C67 C68 C69 0.0 .
C67 C68 C69 C70 0.0 .
C68 C69 C70 C65 0.0 .
C66 C65 C70 C69 0.0 .
C73 C71 C72 C72 0.4(11) 2
C72 C71 C73 C73 -1.6(12) 2
C79 C74 C75 C76 0.0 .
C74 C75 C76 C77 0.0 .
C75 C76 C77 C78 0.0 .
C76 C77 C78 C79 0.0 .
C77 C78 C79 C74 0.0 .
C75 C74 C79 C78 0.0 .
C80 C81 C82 C83 -171(3) .
C81 C82 C83 C84 -169.1(19) .
